data_4111346
loop_
_publ_author_name
'Guodong Du'
'Phillip E. Fanwick'
'Mahdi M. Abu-Omar'

_publ_contact_author_address
;    Department of Chemistry
     Purdue University
     560 Oval Dr.
     W. Lafayette
     IN 47907-2084
     USA
;
_publ_contact_author_email pfanwick@purdue.edu
_publ_contact_author_fax 1(765)4940239
_publ_contact_author_name 'Phillip E. Fanwick'
_publ_contact_author_phone 1(765)4944572
_publ_section_title
;
 Mechanistic Insight into Hydrosilylation Reactions Catalyzed by High
 Valent Re\\tbX (X = O, NAr, or N) Complexes: The Silane (SiH) Does Not
 Add across the Metal-Ligand Multiple Bond
;
_journal_name_full 'Journal of the American Chemical Society'
_journal_page_first 5180
_journal_page_last 5187
_journal_paper_doi 10.1021/ja068872+
_journal_volume 129
_journal_year 2007
_chemical_formula_moiety 'C36 H39 Cl3 N2 P1 Re1,0.5(C6 H6)'
_chemical_formula_sum 'C39 H42 Cl3 N2 P Re'
_chemical_formula_weight 862.32
_chemical_name_systematic ' ?'
_space_group_IT_number 2
_symmetry_cell_setting triclinic
_symmetry_space_group_name_Hall '-P 1'
_symmetry_space_group_name_H-M 'P -1'
_atom_type_scat_source 'International Tables for Crystallography (Vol C)'
_audit_creation_date 9-05-06
_audit_creation_method SHELXL_and_local_programs
_cell_angle_alpha 72.664(2)
_cell_angle_beta 76.118(2)
_cell_angle_gamma 70.558(2)
_cell_formula_units_Z 2
_cell_length_a 11.8396(5)
_cell_length_b 12.8071(5)
_cell_length_c 13.6137(7)
_cell_measurement_reflns_used 24555
_cell_measurement_temperature 150
_cell_measurement_theta_max 27
_cell_measurement_theta_min 2
_cell_volume 1835.27(14)
_computing_cell_refinement DENZO/SCALEPACK_(Otwinowski,_1996)
_computing_data_collection Collect_(Nonius,_1998)
_computing_data_reduction DENZO/SCALEPACK_(Otwinowski,_1996)
_computing_molecular_graphics
;
    ORTEP (Johnson, 1976)
    PLATON (Spek, 1997)
;
_computing_structure_refinement SHELX97_(Sheldrick,_1997)
_computing_structure_solution PATTY_(DIRDIF99,_Beurskins,_1999)
_diffrn_ambient_temperature 150
_diffrn_measured_fraction_theta_full 0.9949
_diffrn_measured_fraction_theta_max 0.9949
_diffrn_measurement_device_type Nonius_KappaCCD
_diffrn_measurement_method \w
_diffrn_radiation_monochromator 'graphite 002'
_diffrn_radiation_type MO-K\a
_diffrn_radiation_wavelength 0.71073
_diffrn_reflns_av_R_equivalents 0.043
_diffrn_reflns_limit_h_max 15
_diffrn_reflns_limit_h_min 0
_diffrn_reflns_limit_k_max 16
_diffrn_reflns_limit_k_min -15
_diffrn_reflns_limit_l_max 17
_diffrn_reflns_limit_l_min -16
_diffrn_reflns_number 24555
_diffrn_reflns_theta_full 27.5
_diffrn_reflns_theta_max 27.46
_diffrn_reflns_theta_min 2.05
_exptl_absorpt_coefficient_mu 3.647
_exptl_absorpt_correction_T_max 0.6695
_exptl_absorpt_correction_T_min 0.6695
_exptl_absorpt_correction_type multi-scan_(Otwinowski_&_Minor,_1997)
_exptl_crystal_colour_primary green
_exptl_crystal_density_diffrn 1.560
_exptl_crystal_description plate
_exptl_crystal_F_000 862
_exptl_crystal_size_max 0.27
_exptl_crystal_size_mid 0.20
_exptl_crystal_size_min 0.11
_refine_diff_density_max 1.70
_refine_diff_density_min -1.51
_refine_ls_extinction_method none
_refine_ls_goodness_of_fit_ref 1.020
_refine_ls_hydrogen_treatment mixed
_refine_ls_matrix_type full
_refine_ls_number_parameters 429
_refine_ls_number_reflns 8359
_refine_ls_number_restraints 0
_refine_ls_R_factor_all 0.041
_refine_ls_R_factor_gt 0.031
_refine_ls_shift/su_max 0.003
_refine_ls_structure_factor_coef Fsqd
_refine_ls_weighting_details '1/[\s^2^(Fo^2^)+(0.0224P)^2^+0.0000P] where P=(Fo^2^+2Fc^2^)/3  '
_refine_ls_weighting_scheme calc
_refine_ls_wR_factor_gt 0.057
_refine_ls_wR_factor_ref 0.059
_reflns_number_gt 7054
_reflns_number_total 8359
_reflns_threshold_expression >2.0\s(I)
_cod_data_source_file ja068872si20061218_055142_3.cif
_cod_data_source_block D2042B-ReNMesCl3(PPh3)(NH2Mes)-7
_cod_original_cell_volume 1835.28(14)
_cod_original_formula_sum 'C39 H42 Cl3 N2 P1 Re1'
_cod_database_code 4111346

loop_
_symmetry_equiv_pos_as_xyz
'x, y, z'
'-x, -y, -z'

loop_
_atom_site_label
_atom_site_fract_x
_atom_site_fract_y
_atom_site_fract_z
_atom_site_U_iso_or_equiv
_atom_site_adp_type
_atom_site_occupancy
_atom_site_symmetry_multiplicity
_atom_site_calc_flag
_atom_site_refinement_flags
Re 0.193292(11) 0.279347(10) 0.107679(9) 0.01705(5) Uani 1 1 d .
Cl(1) -0.01280(7) 0.34145(7) 0.19632(6) 0.02642(18) Uani 1 1 d .
Cl(2) 0.17932(7) 0.48054(6) 0.07201(6) 0.02544(18) Uani 1 1 d .
Cl(3) 0.38406(7) 0.25965(7) -0.00652(6) 0.02301(17) Uani 1 1 d .
P(3) 0.31060(7) 0.25090(7) 0.24364(6) 0.01746(17) Uani 1 1 d .
N(1) 0.1956(2) 0.1383(2) 0.13765(18) 0.0173(5) Uani 1 1 d .
N(2) 0.0938(3) 0.3440(2) -0.0284(2) 0.0203(6) Uani 1 1 d .
C(11) 0.1994(3) 0.0237(3) 0.1639(2) 0.0189(7) Uani 1 1 d .
C(12) 0.1402(3) -0.0235(3) 0.2626(2) 0.0214(7) Uani 1 1 d .
C(13) 0.1480(3) -0.1382(3) 0.2867(3) 0.0266(8) Uani 1 1 d .
C(14) 0.2099(3) -0.2073(3) 0.2180(3) 0.0282(8) Uani 1 1 d .
C(15) 0.2685(3) -0.1583(3) 0.1222(3) 0.0262(7) Uani 1 1 d .
C(16) 0.2650(3) -0.0443(3) 0.0927(2) 0.0210(7) Uani 1 1 d .
C(17) 0.0724(3) 0.0477(3) 0.3396(3) 0.0290(8) Uani 1 1 d .
C(18) 0.2099(4) -0.3306(3) 0.2448(3) 0.0415(10) Uani 1 1 d .
C(19) 0.3310(3) 0.0023(3) -0.0112(2) 0.0256(7) Uani 1 1 d .
C(21) 0.1089(3) 0.2734(3) -0.0988(2) 0.0202(7) Uani 1 1 d .
C(22) 0.0406(3) 0.1954(3) -0.0713(2) 0.0218(7) Uani 1 1 d .
C(23) 0.0617(3) 0.1234(3) -0.1372(3) 0.0244(7) Uani 1 1 d .
C(24) 0.1471(3) 0.1273(3) -0.2268(3) 0.0262(7) Uani 1 1 d .
C(25) 0.2084(3) 0.2096(3) -0.2534(3) 0.0251(7) Uani 1 1 d .
C(26) 0.1896(3) 0.2849(3) -0.1918(2) 0.0221(7) Uani 1 1 d .
C(27) -0.0566(3) 0.1924(3) 0.0225(3) 0.0271(8) Uani 1 1 d .
C(28) 0.1706(3) 0.0484(3) -0.2970(3) 0.0365(9) Uani 1 1 d .
C(29) 0.2522(3) 0.3780(3) -0.2295(3) 0.0295(8) Uani 1 1 d .
C(311) 0.4506(3) 0.2962(3) 0.2045(2) 0.0198(7) Uani 1 1 d .
C(312) 0.4489(3) 0.4070(3) 0.1495(3) 0.0262(8) Uani 1 1 d .
C(313) 0.5520(3) 0.4431(3) 0.1281(3) 0.0289(8) Uani 1 1 d .
C(314) 0.6571(3) 0.3708(3) 0.1602(3) 0.0307(8) Uani 1 1 d .
C(315) 0.6610(3) 0.2609(3) 0.2153(3) 0.0473(11) Uani 1 1 d .
C(316) 0.5582(3) 0.2235(3) 0.2362(3) 0.0376(9) Uani 1 1 d .
C(321) 0.2342(3) 0.3129(3) 0.3552(2) 0.0209(7) Uani 1 1 d .
C(322) 0.2904(3) 0.3632(3) 0.3995(3) 0.0269(8) Uani 1 1 d .
C(323) 0.2326(3) 0.4023(3) 0.4885(3) 0.0319(8) Uani 1 1 d .
C(324) 0.1188(3) 0.3905(3) 0.5348(3) 0.0312(8) Uani 1 1 d .
C(325) 0.0622(3) 0.3402(3) 0.4913(3) 0.0299(8) Uani 1 1 d .
C(326) 0.1192(3) 0.3021(3) 0.4019(3) 0.0262(8) Uani 1 1 d .
C(331) 0.3672(3) 0.0994(3) 0.3028(2) 0.0196(7) Uani 1 1 d .
C(332) 0.3580(3) 0.0549(3) 0.4100(3) 0.0262(7) Uani 1 1 d .
C(333) 0.4079(3) -0.0606(3) 0.4501(3) 0.0350(9) Uani 1 1 d .
C(334) 0.4672(3) -0.1322(3) 0.3842(3) 0.0346(9) Uani 1 1 d .
C(335) 0.4776(3) -0.0890(3) 0.2776(3) 0.0300(8) Uani 1 1 d .
C(336) 0.4271(3) 0.0257(3) 0.2370(3) 0.0228(7) Uani 1 1 d .
C(911) 0.5798(7) -0.5720(8) 0.4427(8) 0.105(3) Uani 1 1 d .
C(912) 0.5019(9) -0.4810(9) 0.3960(5) 0.099(3) Uani 1 1 d .
C(913) 0.4207(7) -0.4067(6) 0.4519(7) 0.102(2) Uani 1 1 d .
H(13) 0.1093 -0.1710 0.3529 0.032 Uiso 1 1 calc R
H(15) 0.3125 -0.2052 0.0751 0.031 Uiso 1 1 calc R
H(21) 0.112(3) 0.399(3) -0.064(3) 0.021(10) Uiso 1 1 d .
H(22) 0.022(4) 0.370(3) 0.003(3) 0.042(12) Uiso 1 1 d .
H(23) 0.0161 0.0701 -0.1200 0.029 Uiso 1 1 calc R
H(25) 0.2653 0.2147 -0.3159 0.030 Uiso 1 1 calc R
H(17A) 0.0250 0.0049 0.3967 0.043 Uiso 1 1 calc R
H(17B) 0.0178 0.1182 0.3049 0.043 Uiso 1 1 calc R
H(17C) 0.1303 0.0664 0.3676 0.043 Uiso 1 1 calc R
H(18A) 0.1931 -0.3580 0.3206 0.062 Uiso 1 1 calc R
H(18B) 0.2894 -0.3766 0.2180 0.062 Uiso 1 1 calc R
H(18C) 0.1472 -0.3371 0.2131 0.062 Uiso 1 1 calc R
H(19A) 0.3612 -0.0556 -0.0520 0.038 Uiso 1 1 calc R
H(19B) 0.3994 0.0229 -0.0012 0.038 Uiso 1 1 calc R
H(19C) 0.2755 0.0702 -0.0484 0.038 Uiso 1 1 calc R
H(27A) -0.0205 0.1743 0.0854 0.041 Uiso 1 1 calc R
H(27B) -0.0954 0.1339 0.0274 0.041 Uiso 1 1 calc R
H(27C) -0.1174 0.2670 0.0160 0.041 Uiso 1 1 calc R
H(28A) 0.1371 0.0915 -0.3613 0.055 Uiso 1 1 calc R
H(28B) 0.1319 -0.0125 -0.2614 0.055 Uiso 1 1 calc R
H(28C) 0.2582 0.0151 -0.3141 0.055 Uiso 1 1 calc R
H(29A) 0.1917 0.4523 -0.2443 0.044 Uiso 1 1 calc R
H(29B) 0.3097 0.3669 -0.2931 0.044 Uiso 1 1 calc R
H(29C) 0.2958 0.3752 -0.1756 0.044 Uiso 1 1 calc R
H(312) 0.3762 0.4584 0.1263 0.031 Uiso 1 1 calc R
H(313) 0.5493 0.5193 0.0907 0.035 Uiso 1 1 calc R
H(314) 0.7277 0.3961 0.1445 0.037 Uiso 1 1 calc R
H(315) 0.7338 0.2106 0.2391 0.057 Uiso 1 1 calc R
H(316) 0.5620 0.1469 0.2728 0.045 Uiso 1 1 calc R
H(322) 0.3691 0.3708 0.3686 0.032 Uiso 1 1 calc R
H(323) 0.2714 0.4373 0.5177 0.038 Uiso 1 1 calc R
H(324) 0.0796 0.4168 0.5961 0.037 Uiso 1 1 calc R
H(325) -0.0160 0.3319 0.5229 0.036 Uiso 1 1 calc R
H(326) 0.0795 0.2684 0.3723 0.031 Uiso 1 1 calc R
H(332) 0.3173 0.1037 0.4559 0.031 Uiso 1 1 calc R
H(333) 0.4011 -0.0904 0.5234 0.042 Uiso 1 1 calc R
H(334) 0.5009 -0.2113 0.4121 0.041 Uiso 1 1 calc R
H(335) 0.5195 -0.1381 0.2321 0.036 Uiso 1 1 calc R
H(336) 0.4332 0.0546 0.1636 0.027 Uiso 1 1 calc R
H(911) 0.6363 -0.6230 0.4037 0.126 Uiso 1 1 calc R
H(912) 0.5021 -0.4668 0.3234 0.119 Uiso 1 1 calc R
H(913) 0.3651 -0.3408 0.4181 0.122 Uiso 1 1 calc R

loop_
_atom_site_aniso_label
_atom_site_aniso_U_11
_atom_site_aniso_U_22
_atom_site_aniso_U_33
_atom_site_aniso_U_12
_atom_site_aniso_U_13
_atom_site_aniso_U_23
Re 0.01534(7) 0.01542(7) 0.01907(7) -0.00306(5) -0.00518(5) -0.00165(5)
Cl(1) 0.0158(4) 0.0293(4) 0.0310(5) -0.0010(3) -0.0027(3) -0.0093(4)
Cl(2) 0.0248(4) 0.0152(4) 0.0368(5) -0.0032(3) -0.0150(4) -0.0014(3)
Cl(3) 0.0186(4) 0.0262(4) 0.0212(4) -0.0063(3) -0.0012(3) -0.0028(3)
P(3) 0.0162(4) 0.0168(4) 0.0178(4) -0.0035(3) -0.0051(3) -0.0011(3)
N(1) 0.0150(13) 0.0218(14) 0.0159(13) -0.0053(12) -0.0038(11) -0.0043(11)
N(2) 0.0223(16) 0.0174(15) 0.0178(15) -0.0026(13) -0.0088(13) 0.0019(12)
C(11) 0.0142(15) 0.0208(16) 0.0228(17) -0.0030(14) -0.0090(13) -0.0040(13)
C(12) 0.0205(16) 0.0223(17) 0.0228(17) -0.0085(15) -0.0043(14) -0.0039(14)
C(13) 0.0306(19) 0.0238(18) 0.0259(19) -0.0128(16) -0.0035(15) -0.0018(15)
C(14) 0.0306(19) 0.0197(17) 0.034(2) -0.0072(16) -0.0111(16) -0.0014(15)
C(15) 0.0255(18) 0.0218(17) 0.033(2) 0.0001(15) -0.0084(15) -0.0133(15)
C(16) 0.0172(16) 0.0248(17) 0.0216(17) -0.0045(14) -0.0064(13) -0.0056(14)
C(17) 0.034(2) 0.0295(19) 0.0271(19) -0.0163(17) 0.0016(16) -0.0097(15)
C(18) 0.053(3) 0.0241(19) 0.046(2) -0.0125(19) -0.006(2) -0.0053(18)
C(19) 0.0230(17) 0.0254(18) 0.0239(18) 0.0001(15) -0.0038(15) -0.0070(14)
C(21) 0.0171(16) 0.0193(16) 0.0231(18) -0.0010(14) -0.0105(14) -0.0022(13)
C(22) 0.0200(16) 0.0191(16) 0.0231(18) -0.0013(14) -0.0107(14) 0.0006(13)
C(23) 0.0231(17) 0.0164(16) 0.034(2) -0.0039(14) -0.0123(15) -0.0023(14)
C(24) 0.0235(17) 0.0211(17) 0.031(2) 0.0035(15) -0.0134(15) -0.0063(15)
C(25) 0.0225(17) 0.0260(18) 0.0233(18) -0.0018(15) -0.0071(14) -0.0037(14)
C(26) 0.0196(16) 0.0206(17) 0.0215(17) -0.0002(14) -0.0113(14) 0.0018(14)
C(27) 0.0258(18) 0.0262(18) 0.0305(19) -0.0106(16) -0.0060(15) -0.0039(15)
C(28) 0.037(2) 0.033(2) 0.042(2) -0.0029(18) -0.0071(18) -0.0189(18)
C(29) 0.035(2) 0.0303(19) 0.0242(19) -0.0140(17) -0.0090(16) 0.0002(15)
C(311) 0.0177(16) 0.0221(17) 0.0187(16) -0.0072(14) -0.0019(13) -0.0025(13)
C(312) 0.0218(17) 0.0229(17) 0.033(2) -0.0042(15) -0.0148(15) 0.0011(15)
C(313) 0.034(2) 0.0243(18) 0.031(2) -0.0160(17) -0.0111(16) 0.0032(15)
C(314) 0.0228(18) 0.033(2) 0.039(2) -0.0152(17) -0.0012(16) -0.0065(17)
C(315) 0.0200(19) 0.033(2) 0.081(3) -0.0067(18) -0.018(2) 0.005(2)
C(316) 0.0236(19) 0.0245(19) 0.058(3) -0.0092(17) -0.0115(18) 0.0065(17)
C(321) 0.0250(17) 0.0160(16) 0.0192(17) -0.0037(14) -0.0060(14) -0.0005(13)
C(322) 0.0307(19) 0.0283(18) 0.0225(18) -0.0120(16) -0.0035(15) -0.0034(15)
C(323) 0.044(2) 0.0296(19) 0.0258(19) -0.0103(18) -0.0106(17) -0.0085(16)
C(324) 0.041(2) 0.0254(19) 0.0203(18) 0.0013(17) -0.0061(16) -0.0059(15)
C(325) 0.0293(19) 0.0239(18) 0.028(2) 0.0004(16) -0.0020(16) -0.0052(15)
C(326) 0.0271(18) 0.0216(17) 0.0292(19) -0.0045(15) -0.0041(15) -0.0080(15)
C(331) 0.0160(15) 0.0193(16) 0.0225(17) -0.0058(14) -0.0058(13) -0.0002(13)
C(332) 0.0305(19) 0.0230(18) 0.0230(18) -0.0079(16) -0.0073(15) 0.0003(14)
C(333) 0.038(2) 0.032(2) 0.027(2) -0.0086(18) -0.0093(17) 0.0066(16)
C(334) 0.035(2) 0.0176(17) 0.046(2) -0.0038(16) -0.0142(18) 0.0021(17)
C(335) 0.0238(18) 0.0246(18) 0.040(2) -0.0026(16) -0.0088(16) -0.0068(16)
C(336) 0.0182(16) 0.0252(17) 0.0225(18) -0.0028(15) -0.0063(14) -0.0034(14)
C(911) 0.107(6) 0.144(8) 0.118(7) -0.091(6) 0.014(5) -0.073(6)
C(912) 0.145(7) 0.169(8) 0.044(3) -0.137(7) 0.014(5) -0.031(5)
C(913) 0.135(7) 0.109(5) 0.105(6) -0.096(5) -0.044(5) 0.002(5)

loop_
_atom_type_symbol
_atom_type_radius_bond
Re 1.28
Cl 0.99
P 1.06
N 0.75
C 0.77
H 0.32

loop_
_geom_angle_atom_site_label_1
_geom_angle_atom_site_label_2
_geom_angle_atom_site_label_3
_geom_angle
_geom_angle_site_symmetry_1
_geom_angle_site_symmetry_3
N1 Re N2 98.96(11) . .
N1 Re Cl3 96.40(8) . .
N2 Re Cl3 90.83(8) . .
N1 Re Cl1 94.39(8) . .
N2 Re Cl1 80.29(8) . .
Cl3 Re Cl1 166.98(3) . .
N1 Re Cl2 176.78(8) . .
N2 Re Cl2 81.08(7) . .
Cl3 Re Cl2 86.82(3) . .
Cl1 Re Cl2 82.43(3) . .
N1 Re P3 93.81(8) . .
N2 Re P3 167.02(7) . .
Cl3 Re P3 85.35(3) . .
Cl1 Re P3 101.21(3) . .
Cl2 Re P3 86.31(3) . .
C331 P3 C321 103.55(14) . .
C331 P3 C311 102.07(14) . .
C321 P3 C311 102.48(14) . .
C331 P3 Re 110.45(10) . .
C321 P3 Re 118.32(11) . .
C311 P3 Re 117.88(10) . .
C11 N1 Re 178.5(2) . .
C21 N2 Re 121.2(2) . .
C21 N2 H21 105(2) . .
Re N2 H21 108(2) . .
C21 N2 H22 118(2) . .
Re N2 H22 99(3) . .
H21 N2 H22 104(3) . .
N1 C11 C16 119.3(3) . .
N1 C11 C12 119.5(3) . .
C16 C11 C12 121.1(3) . .
C13 C12 C11 117.9(3) . .
C13 C12 C17 120.6(3) . .
C11 C12 C17 121.5(3) . .
C12 C13 C14 122.6(3) . .
C12 C13 H13 118.7(3) . .
C14 C13 H13 118.7(3) . .
C13 C14 C15 117.9(3) . .
C13 C14 C18 121.0(3) . .
C15 C14 C18 121.1(3) . .
C16 C15 C14 122.7(3) . .
C16 C15 H15 118.7(3) . .
C14 C15 H15 118.7(3) . .
C15 C16 C11 117.7(3) . .
C15 C16 C19 119.8(3) . .
C11 C16 C19 122.5(3) . .
C12 C17 H17A 109.5(3) . .
C12 C17 H17B 109.5(3) . .
H17A C17 H17B 109.5(3) . .
C12 C17 H17C 109.5(3) . .
H17A C17 H17C 109.5(3) . .
H17B C17 H17C 109.5(3) . .
C14 C18 H18A 109.5(3) . .
C14 C18 H18B 109.5(3) . .
H18A C18 H18B 109.5(3) . .
C14 C18 H18C 109.5(3) . .
H18A C18 H18C 109.5(3) . .
H18B C18 H18C 109.5(3) . .
C16 C19 H19A 109.5(3) . .
C16 C19 H19B 109.5(3) . .
H19A C19 H19B 109.5(3) . .
C16 C19 H19C 109.5(3) . .
H19A C19 H19C 109.5(3) . .
H19B C19 H19C 109.5(3) . .
C26 C21 C22 121.8(3) . .
C26 C21 N2 119.7(3) . .
C22 C21 N2 118.6(3) . .
C23 C22 C21 117.7(3) . .
C23 C22 C27 120.5(3) . .
C21 C22 C27 121.7(3) . .
C24 C23 C22 122.1(3) . .
C24 C23 H23 119.0(3) . .
C22 C23 H23 119.0(3) . .
C23 C24 C25 118.1(3) . .
C23 C24 C28 121.9(3) . .
C25 C24 C28 119.9(3) . .
C24 C25 C26 122.3(3) . .
C24 C25 H25 118.9(3) . .
C26 C25 H25 118.9(3) . .
C25 C26 C21 117.9(3) . .
C25 C26 C29 119.4(3) . .
C21 C26 C29 122.7(3) . .
C22 C27 H27A 109.5(3) . .
C22 C27 H27B 109.5(3) . .
H27A C27 H27B 109.5(3) . .
C22 C27 H27C 109.5(3) . .
H27A C27 H27C 109.5(3) . .
H27B C27 H27C 109.5(3) . .
C24 C28 H28A 109.5(3) . .
C24 C28 H28B 109.5(3) . .
H28A C28 H28B 109.5(3) . .
C24 C28 H28C 109.5(3) . .
H28A C28 H28C 109.5(3) . .
H28B C28 H28C 109.5(3) . .
C26 C29 H29A 109.5(3) . .
C26 C29 H29B 109.5(3) . .
H29A C29 H29B 109.5(3) . .
C26 C29 H29C 109.5(3) . .
H29A C29 H29C 109.5(3) . .
H29B C29 H29C 109.5(3) . .
C316 C311 C312 118.1(3) . .
C316 C311 P3 120.8(2) . .
C312 C311 P3 120.9(2) . .
C313 C312 C311 120.6(3) . .
C313 C312 H312 119.7(3) . .
C311 C312 H312 119.7(3) . .
C314 C313 C312 120.7(3) . .
C314 C313 H313 119.7(3) . .
C312 C313 H313 119.7(3) . .
C313 C314 C315 119.8(3) . .
C313 C314 H314 120.1(3) . .
C315 C314 H314 120.1(3) . .
C314 C315 C316 119.9(3) . .
C314 C315 H315 120.0(3) . .
C316 C315 H315 120.0(3) . .
C311 C316 C315 120.9(3) . .
C311 C316 H316 119.5(3) . .
C315 C316 H316 119.5(3) . .
C322 C321 C326 118.9(3) . .
C322 C321 P3 122.2(2) . .
C326 C321 P3 118.8(2) . .
C323 C322 C321 120.5(3) . .
C323 C322 H322 119.8(3) . .
C321 C322 H322 119.8(3) . .
C324 C323 C322 120.3(3) . .
C324 C323 H323 119.9(3) . .
C322 C323 H323 119.9(3) . .
C323 C324 C325 119.6(3) . .
C323 C324 H324 120.2(3) . .
C325 C324 H324 120.2(3) . .
C326 C325 C324 120.3(3) . .
C326 C325 H325 119.9(3) . .
C324 C325 H325 119.9(3) . .
C325 C326 C321 120.5(3) . .
C325 C326 H326 119.7(3) . .
C321 C326 H326 119.7(3) . .
C332 C331 C336 118.7(3) . .
C332 C331 P3 123.1(2) . .
C336 C331 P3 118.2(2) . .
C333 C332 C331 120.3(3) . .
C333 C332 H332 119.8(3) . .
C331 C332 H332 119.8(3) . .
C334 C333 C332 120.4(3) . .
C334 C333 H333 119.8(3) . .
C332 C333 H333 119.8(3) . .
C333 C334 C335 119.9(3) . .
C333 C334 H334 120.1(3) . .
C335 C334 H334 120.1(3) . .
C336 C335 C334 120.1(3) . .
C336 C335 H335 120.0(3) . .
C334 C335 H335 120.0(3) . .
C335 C336 C331 120.6(3) . .
C335 C336 H336 119.7(3) . .
C331 C336 H336 119.7(3) . .
C912 C911 C913 120.1(8) . 2_646
C912 C911 H911 120.0(8) . .
C913 C911 H911 120.0(8) 2_646 .
C911 C912 C913 120.2(7) . .
C911 C912 H912 119.9(7) . .
C913 C912 H912 119.9(7) . .
C912 C913 C911 119.7(7) . 2_646
C912 C913 H913 120.1(7) . .
C911 C913 H913 120.1(7) 2_646 .

loop_
_geom_bond_atom_site_label_1
_geom_bond_atom_site_label_2
_geom_bond_distance
_geom_bond_site_symmetry_2
Re N1 1.721(2) .
Re N2 2.233(3) .
Re Cl3 2.3982(7) .
Re Cl1 2.4310(8) .
Re Cl2 2.4313(7) .
Re P3 2.4459(8) .
P3 C331 1.823(3) .
P3 C321 1.828(3) .
P3 C311 1.844(3) .
N1 C11 1.391(4) .
N2 C21 1.448(4) .
N2 H21 0.79(3) .
N2 H22 0.86(4) .
C11 C16 1.411(4) .
C11 C12 1.417(4) .
C12 C13 1.382(4) .
C12 C17 1.502(4) .
C13 C14 1.388(5) .
C13 H13 0.950(5) .
C14 C15 1.394(5) .
C14 C18 1.511(4) .
C15 C16 1.384(4) .
C15 H15 0.950(4) .
C16 C19 1.498(4) .
C17 H17A 0.980(4) .
C17 H17B 0.980(4) .
C17 H17C 0.980(4) .
C18 H18A 0.980(4) .
C18 H18B 0.980(4) .
C18 H18C 0.980(4) .
C19 H19A 0.980(4) .
C19 H19B 0.980(4) .
C19 H19C 0.980(4) .
C21 C26 1.392(4) .
C21 C22 1.400(4) .
C22 C23 1.396(4) .
C22 C27 1.501(4) .
C23 C24 1.384(5) .
C23 H23 0.950(5) .
C24 C25 1.388(4) .
C24 C28 1.507(4) .
C25 C26 1.389(4) .
C25 H25 0.950(4) .
C26 C29 1.508(4) .
C27 H27A 0.980(4) .
C27 H27B 0.980(4) .
C27 H27C 0.980(4) .
C28 H28A 0.980(4) .
C28 H28B 0.980(4) .
C28 H28C 0.980(4) .
C29 H29A 0.980(4) .
C29 H29B 0.980(4) .
C29 H29C 0.980(4) .
C311 C316 1.383(5) .
C311 C312 1.389(4) .
C312 C313 1.384(4) .
C312 H312 0.950(4) .
C313 C314 1.361(5) .
C313 H313 0.950(5) .
C314 C315 1.375(5) .
C314 H314 0.950(5) .
C315 C316 1.389(5) .
C315 H315 0.950(5) .
C316 H316 0.950(5) .
C321 C322 1.390(4) .
C321 C326 1.390(4) .
C322 C323 1.387(5) .
C322 H322 0.950(5) .
C323 C324 1.380(5) .
C323 H323 0.950(5) .
C324 C325 1.386(5) .
C324 H324 0.950(5) .
C325 C326 1.383(4) .
C325 H325 0.950(4) .
C326 H326 0.950(4) .
C331 C332 1.391(4) .
C331 C336 1.397(4) .
C332 C333 1.387(5) .
C332 H332 0.950(5) .
C333 C334 1.378(5) .
C333 H333 0.950(5) .
C334 C335 1.383(5) .
C334 H334 0.950(5) .
C335 C336 1.382(4) .
C335 H335 0.950(4) .
C336 H336 0.950(4) .
C911 C912 1.318(10) .
C911 C913 1.376(9) 2_646
C911 H911 0.950(9) .
C912 C913 1.371(10) .
C912 H912 0.950(10) .
C913 C911 1.376(9) 2_646
C913 H913 0.950(9) .

loop_
_geom_hbond_atom_site_label_D
_geom_hbond_atom_site_label_H
_geom_hbond_atom_site_label_A
_geom_hbond_distance_DH
_geom_hbond_distance_HA
_geom_hbond_distance_DA
_geom_hbond_angle_DHA
_geom_hbond_site_symmetry_A
N(2) H(21) Cl(2) 0.79(4) 2.75(5) 3.036(4) 104(4) .
N(2) H(22) Cl(1) 0.86(4) 2.50(4) 3.011(4) 119(4) .
N(2) H(22) Cl(2) 0.86(4) 2.71(4) 3.339(5) 131(3) 2_565

loop_
_geom_torsion_atom_site_label_1
_geom_torsion_atom_site_label_2
_geom_torsion_atom_site_label_3
_geom_torsion_atom_site_label_4
_geom_torsion
_geom_torsion_site_symmetry_1
_geom_torsion_site_symmetry_4
N(1) Re P(3) C(331) 8.04(13) . .
N(2) Re P(3) C(331) -161.3(4) . .
Cl(3) Re P(3) C(331) -88.08(11) . .
Cl(1) Re P(3) C(331) 103.29(11) . .
Cl(2) Re P(3) C(331) -175.18(11) . .
N(1) Re P(3) C(321) -110.97(13) . .
N(2) Re P(3) C(321) 79.7(4) . .
Cl(3) Re P(3) C(321) 152.90(11) . .
Cl(1) Re P(3) C(321) -15.73(11) . .
Cl(2) Re P(3) C(321) 65.80(11) . .
N(1) Re P(3) C(311) 124.77(14) . .
N(2) Re P(3) C(311) -44.6(4) . .
Cl(3) Re P(3) C(311) 28.65(12) . .
Cl(1) Re P(3) C(311) -139.98(12) . .
Cl(2) Re P(3) C(311) -58.45(12) . .
N(2) Re N(1) C(11) 174(9) . .
Cl(3) Re N(1) C(11) 82(9) . .
Cl(1) Re N(1) C(11) -105(9) . .
Cl(2) Re N(1) C(11) -95(9) . .
P(3) Re N(1) C(11) -3(9) . .
N(1) Re N(2) C(21) -33.8(3) . .
Cl(3) Re N(2) C(21) 62.8(2) . .
Cl(1) Re N(2) C(21) -126.8(2) . .
Cl(2) Re N(2) C(21) 149.4(2) . .
P(3) Re N(2) C(21) 135.4(3) . .
Re N(1) C(11) C(16) -110(9) . .
Re N(1) C(11) C(12) 69(9) . .
N(1) C(11) C(12) C(13) -178.8(3) . .
C(16) C(11) C(12) C(13) -0.5(5) . .
N(1) C(11) C(12) C(17) 0.4(5) . .
C(16) C(11) C(12) C(17) 178.7(3) . .
C(11) C(12) C(13) C(14) -0.6(5) . .
C(17) C(12) C(13) C(14) -179.8(3) . .
C(12) C(13) C(14) C(15) 1.5(5) . .
C(12) C(13) C(14) C(18) -176.3(3) . .
C(13) C(14) C(15) C(16) -1.3(5) . .
C(18) C(14) C(15) C(16) 176.5(3) . .
C(14) C(15) C(16) C(11) 0.2(5) . .
C(14) C(15) C(16) C(19) 179.5(3) . .
N(1) C(11) C(16) C(15) 179.0(3) . .
C(12) C(11) C(16) C(15) 0.7(4) . .
N(1) C(11) C(16) C(19) -0.3(4) . .
C(12) C(11) C(16) C(19) -178.6(3) . .
Re N(2) C(21) C(26) -97.2(3) . .
Re N(2) C(21) C(22) 83.3(3) . .
C(26) C(21) C(22) C(23) 4.2(5) . .
N(2) C(21) C(22) C(23) -176.3(3) . .
C(26) C(21) C(22) C(27) -172.8(3) . .
N(2) C(21) C(22) C(27) 6.7(5) . .
C(21) C(22) C(23) C(24) 0.2(5) . .
C(27) C(22) C(23) C(24) 177.2(3) . .
C(22) C(23) C(24) C(25) -3.2(5) . .
C(22) C(23) C(24) C(28) 179.3(3) . .
C(23) C(24) C(25) C(26) 2.0(5) . .
C(28) C(24) C(25) C(26) 179.6(3) . .
C(24) C(25) C(26) C(21) 2.1(5) . .
C(24) C(25) C(26) C(29) -175.3(3) . .
C(22) C(21) C(26) C(25) -5.3(5) . .
N(2) C(21) C(26) C(25) 175.1(3) . .
C(22) C(21) C(26) C(29) 172.1(3) . .
N(2) C(21) C(26) C(29) -7.5(5) . .
C(331) P(3) C(311) C(316) -9.2(3) . .
C(321) P(3) C(311) C(316) 97.8(3) . .
Re P(3) C(311) C(316) -130.3(3) . .
C(331) P(3) C(311) C(312) 175.9(3) . .
C(321) P(3) C(311) C(312) -77.1(3) . .
Re P(3) C(311) C(312) 54.8(3) . .
C(316) C(311) C(312) C(313) -0.6(5) . .
P(3) C(311) C(312) C(313) 174.5(3) . .
C(311) C(312) C(313) C(314) 0.3(5) . .
C(312) C(313) C(314) C(315) -0.7(6) . .
C(313) C(314) C(315) C(316) 1.3(6) . .
C(312) C(311) C(316) C(315) 1.2(6) . .
P(3) C(311) C(316) C(315) -173.8(3) . .
C(314) C(315) C(316) C(311) -1.6(6) . .
C(331) P(3) C(321) C(322) 97.0(3) . .
C(311) P(3) C(321) C(322) -8.8(3) . .
Re P(3) C(321) C(322) -140.4(2) . .
C(331) P(3) C(321) C(326) -78.2(3) . .
C(311) P(3) C(321) C(326) 175.9(3) . .
Re P(3) C(321) C(326) 44.3(3) . .
C(326) C(321) C(322) C(323) -0.3(5) . .
P(3) C(321) C(322) C(323) -175.5(3) . .
C(321) C(322) C(323) C(324) 0.7(5) . .
C(322) C(323) C(324) C(325) -0.6(5) . .
C(323) C(324) C(325) C(326) -0.1(5) . .
C(324) C(325) C(326) C(321) 0.5(5) . .
C(322) C(321) C(326) C(325) -0.4(5) . .
P(3) C(321) C(326) C(325) 175.1(3) . .
C(321) P(3) C(331) C(332) -5.4(3) . .
C(311) P(3) C(331) C(332) 100.8(3) . .
Re P(3) C(331) C(332) -133.0(2) . .
C(321) P(3) C(331) C(336) 177.4(2) . .
C(311) P(3) C(331) C(336) -76.4(3) . .
Re P(3) C(331) C(336) 49.8(2) . .
C(336) C(331) C(332) C(333) 0.2(5) . .
P(3) C(331) C(332) C(333) -177.0(3) . .
C(331) C(332) C(333) C(334) 0.1(5) . .
C(332) C(333) C(334) C(335) 0.2(5) . .
C(333) C(334) C(335) C(336) -0.9(5) . .
C(334) C(335) C(336) C(331) 1.2(5) . .
C(332) C(331) C(336) C(335) -0.8(4) . .
P(3) C(331) C(336) C(335) 176.5(2) . .
C(913) C(911) C(912) C(913) 0.5(9) 2_646 .
C(911) C(912) C(913) C(911) -0.5(9) . 2_646
